data_7118358
loop_
_publ_author_name
'Laubenstein, R.'
'\,Serb, M-D'
'Englert, U.'
'Raabe, G.'
'Braun, T.'
'Braun, B.'

_publ_section_title
;
 Is it all in the hinge? A kryptoracemate and three of its alternative
 racemic polymorphs of an aminonitrile.
;
_journal_issue 6
_journal_name_full 'Chemical communications (Cambridge, England)'
_journal_page_first 1214
_journal_page_last 1217
_journal_paper_doi 10.1039/c5cc08992a
_journal_volume 52
_journal_year 2016
_chemical_formula_moiety 'C14 H7 F5 N2'
_chemical_formula_sum 'C14 H7 F5 N2'
_chemical_formula_weight 298.22
_chemical_name_systematic
;
 ?
;
_space_group_crystal_system monoclinic
_space_group_IT_number 14
_space_group_name_Hall '-P 2ybc'
_space_group_name_H-M_alt 'P 1 21/c 1'
_symmetry_space_group_name_Hall '-P 2ybc'
_symmetry_space_group_name_H-M 'P 1 21/c 1'
_atom_sites_solution_hydrogens mixed
_audit_creation_method SHELXL-2013
_audit_update_record
;
2015-07-22 deposited with the CCDC.
2015-11-18 downloaded from the CCDC.
;
_cell_angle_alpha 90
_cell_angle_beta 90.3699(9)
_cell_angle_gamma 90
_cell_formula_units_Z 8
_cell_length_a 7.6779(2)
_cell_length_b 23.7528(6)
_cell_length_c 13.8443(3)
_cell_measurement_reflns_used 9962
_cell_measurement_temperature 100(2)
_cell_measurement_theta_max 66.92
_cell_measurement_theta_min 3.70
_cell_volume 2524.75(11)
_computing_cell_refinement 'Bruker SAINT'
_computing_data_collection 'Bruker APEX2'
_computing_data_reduction 'Bruker SAINT'
_computing_molecular_graphics 'Bruker SHELXTL'
_computing_publication_material 'Bruker SHELXTL'
_computing_structure_refinement 'SHELXL-2014 (Sheldrick 2014)'
_computing_structure_solution 'SHELXS-97 (Sheldrick 2008)'
_diffrn_ambient_temperature 100(2)
_diffrn_measured_fraction_theta_full 0.980
_diffrn_measured_fraction_theta_max 0.992
_diffrn_measurement_device_type 'Bruker D8 VENTURE'
_diffrn_measurement_method '\f and \w scans'
_diffrn_radiation_type CuK\a
_diffrn_radiation_wavelength 1.54178
_diffrn_reflns_av_R_equivalents 0.0738
_diffrn_reflns_av_unetI/netI 0.0439
_diffrn_reflns_laue_measured_fraction_full 0.980
_diffrn_reflns_laue_measured_fraction_max 0.992
_diffrn_reflns_limit_h_max 9
_diffrn_reflns_limit_h_min -9
_diffrn_reflns_limit_k_max 28
_diffrn_reflns_limit_k_min -28
_diffrn_reflns_limit_l_max 12
_diffrn_reflns_limit_l_min -16
_diffrn_reflns_number 15505
_diffrn_reflns_point_group_measured_fraction_full 0.980
_diffrn_reflns_point_group_measured_fraction_max 0.992
_diffrn_reflns_theta_full 67.679
_diffrn_reflns_theta_max 67.094
_diffrn_reflns_theta_min 3.192
_exptl_absorpt_coefficient_mu 1.299
_exptl_absorpt_correction_T_max 0.7528
_exptl_absorpt_correction_T_min 0.6170
_exptl_absorpt_correction_type multi-scan
_exptl_absorpt_process_details SADABS
_exptl_crystal_colour colorless
_exptl_crystal_density_diffrn 1.569
_exptl_crystal_description plate
_exptl_crystal_F_000 1200
_exptl_crystal_size_max 0.270
_exptl_crystal_size_mid 0.100
_exptl_crystal_size_min 0.040
_refine_diff_density_max 0.500
_refine_diff_density_min -0.287
_refine_diff_density_rms 0.081
_refine_ls_extinction_method none
_refine_ls_goodness_of_fit_ref 1.093
_refine_ls_hydrogen_treatment mixed
_refine_ls_matrix_type full
_refine_ls_number_parameters 396
_refine_ls_number_reflns 4349
_refine_ls_number_restraints 2
_refine_ls_restrained_S_all 1.093
_refine_ls_R_factor_all 0.0750
_refine_ls_R_factor_gt 0.0697
_refine_ls_shift/su_max 0.000
_refine_ls_shift/su_mean 0.000
_refine_ls_structure_factor_coef Fsqd
_refine_ls_weighting_details 'w=1/[\s^2^(Fo^2^)+(0.0661P)^2^+6.9013P] where P=(Fo^2^+2Fc^2^)/3'
_refine_ls_weighting_scheme calc
_refine_ls_wR_factor_gt 0.1686
_refine_ls_wR_factor_ref 0.1740
_reflns_Friedel_coverage 0.000
_reflns_number_gt 4077
_reflns_number_total 4349
_reflns_threshold_expression 'I > 2\s(I)'
_cod_data_source_file c5cc08992a2.cif
_cod_data_source_block rac1a
_cod_database_code 7118358
_shelx_space_group_comment
;
The symmetry employed for this shelxl refinement is uniquely defined
by the following loop, which should always be used as a source of
symmetry information in preference to the above space-group names.
They are only intended as comments.
;
_shelx_estimated_absorpt_t_min 0.721
_shelx_estimated_absorpt_t_max 0.950
_shelxl_version_number 2013-4

loop_
_space_group_symop_operation_xyz
'x, y, z'
'-x, y+1/2, -z+1/2'
'-x, -y, -z'
'x, -y-1/2, z-1/2'

loop_
_atom_site_label
_atom_site_type_symbol
_atom_site_fract_x
_atom_site_fract_y
_atom_site_fract_z
_atom_site_U_iso_or_equiv
_atom_site_adp_type
_atom_site_occupancy
_atom_site_site_symmetry_order
_atom_site_calc_flag
_atom_site_refinement_flags_posn
_atom_site_refinement_flags_adp
F1 F 0.6967(4) 0.41817(11) -0.02343(19) 0.0397(7) Uani 1 1 d . .
F2 F 0.5962(4) 0.49743(10) 0.1058(2) 0.0377(7) Uani 1 1 d . .
F3 F 0.5836(4) 0.47152(11) 0.2969(2) 0.0355(7) Uani 1 1 d . .
F4 F 0.6804(4) 0.36889(11) 0.35941(17) 0.0327(6) Uani 1 1 d . .
F5 F 0.7858(4) 0.31439(10) 0.03739(17) 0.0283(6) Uani 1 1 d . .
N1 N 0.6488(5) 0.24264(14) 0.2392(2) 0.0183(7) Uani 1 1 d D .
H1 H 0.606(6) 0.245(2) 0.2965(19) 0.025(13) Uiso 1 1 d D .
N2 N 0.9771(5) 0.27770(17) 0.3943(3) 0.0312(9) Uani 1 1 d . .
C1 C 0.6940(6) 0.40585(18) 0.0710(3) 0.0254(10) Uani 1 1 d . .
C2 C 0.6445(6) 0.44591(18) 0.1368(3) 0.0271(10) Uani 1 1 d . .
C3 C 0.6390(6) 0.43338(17) 0.2336(3) 0.0250(9) Uani 1 1 d . .
C4 C 0.6901(6) 0.38034(18) 0.2648(3) 0.0224(9) Uani 1 1 d . .
C5 C 0.7440(6) 0.33916(17) 0.2005(3) 0.0207(9) Uani 1 1 d . .
C6 C 0.7424(6) 0.35316(17) 0.1028(3) 0.0220(9) Uani 1 1 d . .
C7 C 0.7989(5) 0.28000(17) 0.2314(3) 0.0178(8) Uani 1 1 d . .
H7 H 0.883(5) 0.2672(16) 0.181(3) 0.009(10) Uiso 1 1 d . .
C8 C 0.6714(5) 0.18583(17) 0.2126(3) 0.0179(8) Uani 1 1 d . .
C9 C 0.7345(5) 0.17127(18) 0.1210(3) 0.0215(9) Uani 1 1 d . .
H9 H 0.7742 0.1997 0.0781 0.026 Uiso 1 1 calc R U
C10 C 0.7385(6) 0.11522(18) 0.0936(3) 0.0263(10) Uani 1 1 d . .
H10 H 0.7819 0.1056 0.0317 0.032 Uiso 1 1 calc R U
C11 C 0.6810(6) 0.07308(18) 0.1538(3) 0.0279(10) Uani 1 1 d . .
H11 H 0.6845 0.0348 0.1338 0.033 Uiso 1 1 calc R U
C12 C 0.6174(6) 0.08752(18) 0.2449(3) 0.0261(10) Uani 1 1 d . .
H12 H 0.5761 0.0590 0.2871 0.031 Uiso 1 1 calc R U
C13 C 0.6146(6) 0.14328(17) 0.2739(3) 0.0232(9) Uani 1 1 d . .
H13 H 0.5735 0.1526 0.3365 0.028 Uiso 1 1 calc R U
C14 C 0.9025(6) 0.28021(17) 0.3231(3) 0.0211(9) Uani 1 1 d . .
F6 F 0.0802(5) 0.08536(12) 0.3112(2) 0.0452(8) Uani 1 1 d . .
F7 F 0.0700(4) 0.00549(11) 0.1714(2) 0.0404(7) Uani 1 1 d . .
F8 F 0.1788(5) 0.03084(12) -0.0097(2) 0.0493(8) Uani 1 1 d . .
F9 F 0.2888(4) 0.13488(12) -0.05260(19) 0.0408(7) Uani 1 1 d . .
F10 F 0.1963(4) 0.19009(11) 0.27052(17) 0.0344(7) Uani 1 1 d . .
N3 N 0.1464(4) 0.26416(14) 0.0840(2) 0.0188(7) Uani 1 1 d D .
H3 H 0.106(8) 0.258(2) 0.026(2) 0.051(18) Uiso 1 1 d D .
N4 N 0.4897(5) 0.24566(17) -0.0611(3) 0.0326(9) Uani 1 1 d . .
C15 C 0.1325(6) 0.09809(19) 0.2223(3) 0.0263(10) Uani 1 1 d . .
C16 C 0.1288(6) 0.05742(18) 0.1514(4) 0.0285(10) Uani 1 1 d . .
C17 C 0.1822(6) 0.07071(18) 0.0594(3) 0.0291(10) Uani 1 1 d . .
C18 C 0.2384(6) 0.12408(19) 0.0387(3) 0.0271(10) Uani 1 1 d . .
C19 C 0.2444(5) 0.16675(17) 0.1082(3) 0.0201(9) Uani 1 1 d . .
C20 C 0.1915(6) 0.15148(18) 0.2002(3) 0.0241(9) Uani 1 1 d . .
C21 C 0.2997(6) 0.22735(17) 0.0914(3) 0.0198(8) Uani 1 1 d . .
H21 H 0.367(6) 0.241(2) 0.144(4) 0.027(13) Uiso 1 1 d . .
C22 C 0.1763(6) 0.32284(18) 0.1013(3) 0.0224(9) Uani 1 1 d . .
C23 C 0.2175(6) 0.34233(18) 0.1938(3) 0.0228(9) Uani 1 1 d . .
H23 H 0.2422 0.3161 0.2439 0.027 Uiso 1 1 calc R U
C24 C 0.2228(6) 0.39989(19) 0.2135(3) 0.0281(10) Uani 1 1 d . .
H24 H 0.2491 0.4129 0.2768 0.034 Uiso 1 1 calc R U
C25 C 0.1891(6) 0.43806(19) 0.1394(3) 0.0304(10) Uani 1 1 d . .
H25 H 0.1909 0.4773 0.1527 0.037 Uiso 1 1 calc R U
C26 C 0.1535(7) 0.41988(19) 0.0479(3) 0.0301(11) Uani 1 1 d . .
H26 H 0.1338 0.4465 -0.0021 0.036 Uiso 1 1 calc R U
C27 C 0.1460(6) 0.36220(18) 0.0273(3) 0.0259(10) Uani 1 1 d . .
H27 H 0.1205 0.3497 -0.0364 0.031 Uiso 1 1 calc R U
C28 C 0.4106(6) 0.23486(17) 0.0061(3) 0.0227(9) Uani 1 1 d . .

loop_
_atom_site_aniso_label
_atom_site_aniso_U_11
_atom_site_aniso_U_22
_atom_site_aniso_U_33
_atom_site_aniso_U_23
_atom_site_aniso_U_13
_atom_site_aniso_U_12
F1 0.064(2) 0.0337(14) 0.0212(13) 0.0125(11) -0.0046(14) 0.0059(14)
F2 0.0526(18) 0.0178(12) 0.0427(16) 0.0089(12) 0.0026(14) 0.0069(12)
F3 0.0460(17) 0.0237(13) 0.0369(15) -0.0086(11) 0.0089(13) 0.0051(12)
F4 0.0493(17) 0.0323(13) 0.0165(12) -0.0011(11) 0.0052(12) 0.0094(13)
F5 0.0401(15) 0.0256(12) 0.0191(12) -0.0005(10) -0.0053(11) 0.0017(11)
N1 0.0222(18) 0.0171(16) 0.0155(17) 0.0000(13) 0.0018(14) -0.0021(14)
N2 0.032(2) 0.041(2) 0.021(2) 0.0060(17) -0.0063(18) 0.0049(18)
C1 0.031(2) 0.027(2) 0.019(2) 0.0048(17) -0.0029(19) -0.0057(19)
C2 0.030(2) 0.023(2) 0.028(2) 0.0084(18) -0.0026(19) 0.0023(19)
C3 0.024(2) 0.018(2) 0.033(2) -0.0062(18) 0.0029(19) -0.0006(17)
C4 0.026(2) 0.025(2) 0.016(2) 0.0018(16) 0.0000(18) -0.0026(18)
C5 0.023(2) 0.020(2) 0.019(2) -0.0001(16) -0.0010(17) 0.0002(17)
C6 0.027(2) 0.0209(19) 0.018(2) -0.0037(17) -0.0029(18) -0.0033(17)
C7 0.019(2) 0.0213(19) 0.0128(19) 0.0011(16) -0.0015(17) 0.0000(16)
C8 0.0181(19) 0.0206(19) 0.0149(19) -0.0008(15) -0.0025(16) 0.0002(16)
C9 0.020(2) 0.024(2) 0.020(2) 0.0046(17) -0.0015(17) 0.0007(17)
C10 0.029(2) 0.029(2) 0.020(2) -0.0078(18) -0.0022(18) 0.0057(19)
C11 0.026(2) 0.019(2) 0.039(3) -0.0072(19) -0.007(2) 0.0005(18)
C12 0.031(2) 0.020(2) 0.027(2) 0.0006(18) 0.006(2) -0.0027(18)
C13 0.027(2) 0.022(2) 0.020(2) -0.0021(17) -0.0015(18) -0.0031(18)
C14 0.022(2) 0.020(2) 0.021(2) 0.0042(17) 0.0003(18) 0.0024(17)
F6 0.069(2) 0.0421(16) 0.0240(14) 0.0132(13) 0.0033(15) -0.0156(16)
F7 0.0390(16) 0.0235(13) 0.0587(19) 0.0092(13) -0.0050(14) -0.0034(12)
F8 0.061(2) 0.0377(16) 0.0494(19) -0.0205(14) 0.0099(16) -0.0057(16)
F9 0.0566(19) 0.0455(16) 0.0203(13) -0.0109(12) 0.0100(13) -0.0092(15)
F10 0.0556(18) 0.0314(14) 0.0162(12) -0.0041(10) 0.0058(12) -0.0041(13)
N3 0.0174(17) 0.0249(18) 0.0141(17) -0.0002(14) -0.0013(14) 0.0032(14)
N4 0.032(2) 0.034(2) 0.032(2) 0.0053(18) 0.0088(19) 0.0045(18)
C15 0.027(2) 0.033(2) 0.019(2) 0.0082(18) -0.0014(18) 0.0036(19)
C16 0.025(2) 0.021(2) 0.039(3) 0.0063(19) -0.006(2) -0.0017(18)
C17 0.029(2) 0.023(2) 0.036(3) -0.0082(19) 0.002(2) -0.0029(19)
C18 0.030(2) 0.032(2) 0.019(2) -0.0015(18) 0.0010(19) 0.000(2)
C19 0.020(2) 0.023(2) 0.018(2) -0.0014(16) 0.0006(17) 0.0013(17)
C20 0.028(2) 0.028(2) 0.016(2) -0.0011(17) -0.0003(18) 0.0054(19)
C21 0.019(2) 0.025(2) 0.016(2) 0.0031(17) 0.0014(17) 0.0018(17)
C22 0.020(2) 0.024(2) 0.023(2) -0.0067(17) -0.0006(18) -0.0017(17)
C23 0.022(2) 0.028(2) 0.018(2) 0.0031(17) 0.0021(17) -0.0025(18)
C24 0.030(2) 0.033(2) 0.022(2) -0.0089(18) -0.0001(19) -0.011(2)
C25 0.034(3) 0.022(2) 0.036(3) -0.0029(19) 0.001(2) -0.003(2)
C26 0.038(3) 0.027(2) 0.026(2) 0.0054(18) -0.005(2) -0.005(2)
C27 0.029(2) 0.027(2) 0.021(2) 0.0019(18) 0.0025(19) -0.0044(18)
C28 0.024(2) 0.022(2) 0.022(2) 0.0011(17) 0.0030(19) 0.0033(17)

loop_
_atom_type_symbol
_atom_type_description
_atom_type_scat_dispersion_real
_atom_type_scat_dispersion_imag
_atom_type_scat_source
C C 0.0181 0.0091 'International Tables Vol C Tables 4.2.6.8 and 6.1.1.4'
H H 0.0000 0.0000 'International Tables Vol C Tables 4.2.6.8 and 6.1.1.4'
F F 0.0727 0.0534 'International Tables Vol C Tables 4.2.6.8 and 6.1.1.4'
N N 0.0311 0.0180 'International Tables Vol C Tables 4.2.6.8 and 6.1.1.4'

loop_
_geom_angle_atom_site_label_1
_geom_angle_atom_site_label_2
_geom_angle_atom_site_label_3
_geom_angle
C8 N1 C7 117.7(3)
C8 N1 H1 111(3)
C7 N1 H1 109(3)
F1 C1 C2 120.2(4)
F1 C1 C6 120.3(4)
C2 C1 C6 119.5(4)
F2 C2 C1 119.6(4)
F2 C2 C3 119.8(4)
C1 C2 C3 120.5(4)
F3 C3 C2 120.4(4)
F3 C3 C4 120.3(4)
C2 C3 C4 119.3(4)
F4 C4 C5 120.2(4)
F4 C4 C3 118.1(4)
C5 C4 C3 121.7(4)
C4 C5 C6 117.0(4)
C4 C5 C7 123.5(4)
C6 C5 C7 119.5(4)
F5 C6 C1 118.5(4)
F5 C6 C5 119.6(4)
C1 C6 C5 121.9(4)
N1 C7 C14 110.8(3)
N1 C7 C5 111.3(3)
C14 C7 C5 112.3(3)
N1 C7 H7 112(2)
C14 C7 H7 105(2)
C5 C7 H7 105(2)
C13 C8 C9 118.9(4)
C13 C8 N1 119.8(4)
C9 C8 N1 121.0(4)
C10 C9 C8 119.5(4)
C10 C9 H9 120.2
C8 C9 H9 120.2
C11 C10 C9 121.7(4)
C11 C10 H10 119.2
C9 C10 H10 119.2
C10 C11 C12 118.9(4)
C10 C11 H11 120.6
C12 C11 H11 120.6
C13 C12 C11 120.2(4)
C13 C12 H12 119.9
C11 C12 H12 119.9
C12 C13 C8 120.8(4)
C12 C13 H13 119.6
C8 C13 H13 119.6
N2 C14 C7 176.3(5)
C22 N3 C21 116.1(3)
C22 N3 H3 112(4)
C21 N3 H3 104(4)
F6 C15 C16 119.6(4)
F6 C15 C20 121.0(4)
C16 C15 C20 119.4(4)
F7 C16 C15 120.2(4)
F7 C16 C17 120.2(4)
C15 C16 C17 119.6(4)
F8 C17 C18 120.5(4)
F8 C17 C16 119.4(4)
C18 C17 C16 120.1(4)
F9 C18 C17 117.7(4)
F9 C18 C19 119.9(4)
C17 C18 C19 122.4(4)
C20 C19 C18 115.7(4)
C20 C19 C21 118.1(4)
C18 C19 C21 126.1(4)
F10 C20 C15 118.4(4)
F10 C20 C19 118.8(4)
C15 C20 C19 122.8(4)
N3 C21 C28 109.8(3)
N3 C21 C19 110.5(3)
C28 C21 C19 113.7(4)
N3 C21 H21 107(3)
C28 C21 H21 105(3)
C19 C21 H21 110(3)
C23 C22 C27 118.9(4)
C23 C22 N3 120.8(4)
C27 C22 N3 120.0(4)
C24 C23 C22 120.7(4)
C24 C23 H23 119.7
C22 C23 H23 119.7
C25 C24 C23 119.3(4)
C25 C24 H24 120.3
C23 C24 H24 120.3
C26 C25 C24 120.9(4)
C26 C25 H25 119.6
C24 C25 H25 119.6
C25 C26 C27 120.4(4)
C25 C26 H26 119.8
C27 C26 H26 119.8
C26 C27 C22 119.7(4)
C26 C27 H27 120.1
C22 C27 H27 120.1
N4 C28 C21 173.5(5)

loop_
_geom_bond_atom_site_label_1
_geom_bond_atom_site_label_2
_geom_bond_distance
F1 C1 1.339(5)
F2 C2 1.348(5)
F3 C3 1.332(5)
F4 C4 1.340(5)
F5 C6 1.335(5)
N1 C8 1.410(5)
N1 C7 1.459(5)
N1 H1 0.863(19)
N2 C14 1.137(6)
C1 C2 1.373(7)
C1 C6 1.377(6)
C2 C3 1.374(6)
C3 C4 1.387(6)
C4 C5 1.387(6)
C5 C6 1.393(6)
C5 C7 1.527(5)
C7 C14 1.494(6)
C7 H7 1.00(4)
C8 C13 1.392(6)
C8 C9 1.404(6)
C9 C10 1.385(6)
C9 H9 0.9500
C10 C11 1.378(7)
C10 H10 0.9500
C11 C12 1.398(7)
C11 H11 0.9500
C12 C13 1.384(6)
C12 H12 0.9500
C13 H13 0.9500
F6 C15 1.331(5)
F7 C16 1.343(5)
F8 C17 1.347(5)
F9 C18 1.349(5)
F10 C20 1.338(5)
N3 C22 1.433(5)
N3 C21 1.470(5)
N3 H3 0.87(2)
N4 C28 1.144(6)
C15 C16 1.378(7)
C15 C20 1.382(6)
C16 C17 1.377(7)
C17 C18 1.370(6)
C18 C19 1.398(6)
C19 C20 1.388(6)
C19 C21 1.519(6)
C21 C28 1.470(6)
C21 H21 0.95(5)
C22 C23 1.396(6)
C22 C27 1.405(6)
C23 C24 1.395(6)
C23 H23 0.9500
C24 C25 1.392(7)
C24 H24 0.9500
C25 C26 1.364(7)
C25 H25 0.9500
C26 C27 1.401(6)
C26 H26 0.9500
C27 H27 0.9500

loop_
_geom_torsion_atom_site_label_1
_geom_torsion_atom_site_label_2
_geom_torsion_atom_site_label_3
_geom_torsion_atom_site_label_4
_geom_torsion
F1 C1 C2 F2 0.9(7)
C6 C1 C2 F2 -179.6(4)
F1 C1 C2 C3 179.1(4)
C6 C1 C2 C3 -1.5(7)
F2 C2 C3 F3 1.1(7)
C1 C2 C3 F3 -177.0(4)
F2 C2 C3 C4 -179.6(4)
C1 C2 C3 C4 2.3(7)
F3 C3 C4 F4 0.6(6)
C2 C3 C4 F4 -178.8(4)
F3 C3 C4 C5 178.2(4)
C2 C3 C4 C5 -1.1(7)
F4 C4 C5 C6 176.8(4)
C3 C4 C5 C6 -0.8(6)
F4 C4 C5 C7 -1.5(7)
C3 C4 C5 C7 -179.1(4)
F1 C1 C6 F5 -2.3(6)
C2 C1 C6 F5 178.3(4)
F1 C1 C6 C5 178.9(4)
C2 C1 C6 C5 -0.5(7)
C4 C5 C6 F5 -177.2(4)
C7 C5 C6 F5 1.2(6)
C4 C5 C6 C1 1.6(7)
C7 C5 C6 C1 -180.0(4)
C8 N1 C7 C14 -89.6(4)
C8 N1 C7 C5 144.6(3)
C4 C5 C7 N1 85.7(5)
C6 C5 C7 N1 -92.6(5)
C4 C5 C7 C14 -39.2(6)
C6 C5 C7 C14 142.5(4)
C7 N1 C8 C13 131.2(4)
C7 N1 C8 C9 -55.1(5)
C13 C8 C9 C10 0.2(6)
N1 C8 C9 C10 -173.5(4)
C8 C9 C10 C11 0.4(7)
C9 C10 C11 C12 -0.1(7)
C10 C11 C12 C13 -0.7(7)
C11 C12 C13 C8 1.3(7)
C9 C8 C13 C12 -1.0(7)
N1 C8 C13 C12 172.8(4)
F6 C15 C16 F7 1.1(7)
C20 C15 C16 F7 -179.2(4)
F6 C15 C16 C17 179.7(4)
C20 C15 C16 C17 -0.6(7)
F7 C16 C17 F8 -1.6(7)
C15 C16 C17 F8 179.8(4)
F7 C16 C17 C18 178.5(4)
C15 C16 C17 C18 -0.1(7)
F8 C17 C18 F9 0.3(7)
C16 C17 C18 F9 -179.8(4)
F8 C17 C18 C19 -179.9(4)
C16 C17 C18 C19 0.0(7)
F9 C18 C19 C20 -179.5(4)
C17 C18 C19 C20 0.7(7)
F9 C18 C19 C21 1.6(7)
C17 C18 C19 C21 -178.2(4)
F6 C15 C20 F10 0.6(7)
C16 C15 C20 F10 -179.1(4)
F6 C15 C20 C19 -178.9(4)
C16 C15 C20 C19 1.4(7)
C18 C19 C20 F10 179.1(4)
C21 C19 C20 F10 -1.9(6)
C18 C19 C20 C15 -1.4(6)
C21 C19 C20 C15 177.6(4)
C22 N3 C21 C28 -74.5(4)
C22 N3 C21 C19 159.3(3)
C20 C19 C21 N3 -77.1(5)
C18 C19 C21 N3 101.8(5)
C20 C19 C21 C28 158.9(4)
C18 C19 C21 C28 -22.2(6)
C21 N3 C22 C23 -69.6(5)
C21 N3 C22 C27 117.2(4)
C27 C22 C23 C24 2.2(7)
N3 C22 C23 C24 -171.1(4)
C22 C23 C24 C25 -1.0(7)
C23 C24 C25 C26 -0.9(7)
C24 C25 C26 C27 1.6(8)
C25 C26 C27 C22 -0.4(7)
C23 C22 C27 C26 -1.5(7)
N3 C22 C27 C26 171.8(4)
